data_4062927
loop_
_publ_author_name
'Thomas M. Cameron'
'John C. Gordon'
'Brian L. Scott'

_publ_section_title
;
Synthesis and Characterization of
(Mono)pentamethylcyclopentadienyl Lutetium
Complexes: Formation of Bipyridyl Stabilized
Alkyls, Anilides, and a Terminal Acetylide
;
_journal_name_full Organometallics
_journal_paper_doi 10.1021/om0497700
_journal_year 2004
_chemical_formula_sum 'C44 H59 Lu N4'
_chemical_formula_weight 818.92
_space_group_IT_number 14
_symmetry_cell_setting monoclinic
_symmetry_space_group_name_Hall '-P 2ybc'
_symmetry_space_group_name_H-M 'P 1 21/c 1'
_cell_angle_alpha 90.00
_cell_angle_beta 109.127(4)
_cell_angle_gamma 90.00
_cell_formula_units_Z 4
_cell_length_a 22.058(5)
_cell_length_b 10.368(2)
_cell_length_c 18.363(4)
_cell_measurement_temperature 203(2)
_cell_volume 3967.6(14)
_diffrn_ambient_temperature 203(2)
_exptl_crystal_density_diffrn 1.371
_cod_original_sg_symbol_H-M 'P 21/c'
_cod_database_code 4062927

loop_
_symmetry_equiv_pos_as_xyz
'x, y, z'
'-x, y+1/2, -z+1/2'
'-x, -y, -z'
'x, -y-1/2, z-1/2'

loop_
_atom_site_label
_atom_site_type_symbol
_atom_site_fract_x
_atom_site_fract_y
_atom_site_fract_z
_atom_site_U_iso_or_equiv
_atom_site_adp_type
_atom_site_occupancy
_atom_site_symmetry_multiplicity
_atom_site_calc_flag
_atom_site_refinement_flags
_atom_site_disorder_assembly
_atom_site_disorder_group
Lu1 Lu 0.246960(16) 0.04710(3) 0.102988(19) 0.02746(13) Uani 1 1 d . . .
N1 N 0.2092(4) 0.0187(7) -0.0401(4) 0.0404(19) Uani 1 1 d . . .
N2 N 0.3288(4) -0.0324(7) 0.0487(4) 0.0390(18) Uani 1 1 d . . .
N3 N 0.1521(3) -0.0400(7) 0.0870(4) 0.0374(17) Uani 1 1 d . . .
H3 H 0.1292 -0.0186 0.0410 0.045 Uiso 1 1 calc R . .
N4 N 0.3081(3) -0.0541(7) 0.2070(4) 0.0341(16) Uani 1 1 d . . .
H4 H 0.3080 -0.0106 0.2468 0.041 Uiso 1 1 calc R . .
C1 C 0.2719(4) 0.2579(8) 0.1857(5) 0.0327(19) Uani 1 1 d . . .
C2 C 0.2135(4) 0.2801(8) 0.1280(6) 0.035(2) Uani 1 1 d . . .
C3 C 0.2260(5) 0.2879(9) 0.0588(5) 0.042(2) Uani 1 1 d . . .
C4 C 0.2934(4) 0.2694(9) 0.0750(6) 0.041(2) Uani 1 1 d . . .
C5 C 0.3213(4) 0.2523(9) 0.1516(6) 0.041(2) Uani 1 1 d . . .
C6 C 0.2832(5) 0.2589(10) 0.2723(5) 0.049(3) Uani 1 1 d . . .
H6A H 0.3277 0.2418 0.2996 0.073 Uiso 1 1 calc R . .
H6B H 0.2572 0.1938 0.2846 0.073 Uiso 1 1 calc R . .
H6C H 0.2719 0.3419 0.2871 0.073 Uiso 1 1 calc R . .
C7 C 0.1499(4) 0.3079(10) 0.1366(7) 0.055(3) Uani 1 1 d . . .
H7A H 0.1525 0.2957 0.1894 0.082 Uiso 1 1 calc R . .
H7B H 0.1183 0.2504 0.1044 0.082 Uiso 1 1 calc R . .
H7C H 0.1378 0.3954 0.1217 0.082 Uiso 1 1 calc R . .
C8 C 0.1796(6) 0.3343(11) -0.0181(6) 0.071(4) Uani 1 1 d . . .
H8A H 0.2003 0.3309 -0.0566 0.106 Uiso 1 1 calc R . .
H8B H 0.1669 0.4214 -0.0129 0.106 Uiso 1 1 calc R . .
H8C H 0.1423 0.2797 -0.0333 0.106 Uiso 1 1 calc R . .
C9 C 0.3281(6) 0.2824(11) 0.0162(6) 0.065(3) Uani 1 1 d . . .
H9A H 0.2972 0.2934 -0.0343 0.097 Uiso 1 1 calc R . .
H9B H 0.3529 0.2060 0.0170 0.097 Uiso 1 1 calc R . .
H9C H 0.3560 0.3559 0.0287 0.097 Uiso 1 1 calc R . .
C10 C 0.3925(4) 0.2438(11) 0.1960(7) 0.067(4) Uani 1 1 d . . .
H10A H 0.3987 0.2322 0.2498 0.101 Uiso 1 1 calc R . .
H10B H 0.4132 0.3220 0.1889 0.101 Uiso 1 1 calc R . .
H10C H 0.4107 0.1720 0.1774 0.101 Uiso 1 1 calc R . .
C11 C 0.1489(5) 0.0438(10) -0.0832(5) 0.047(2) Uani 1 1 d . . .
H11 H 0.1222 0.0824 -0.0594 0.057 Uiso 1 1 calc R . .
C12 C 0.1231(6) 0.0162(11) -0.1615(6) 0.059(3) Uani 1 1 d . . .
H12 H 0.0806 0.0347 -0.1892 0.070 Uiso 1 1 calc R . .
C13 C 0.1634(6) -0.0399(12) -0.1965(6) 0.066(3) Uani 1 1 d . . .
H13 H 0.1478 -0.0612 -0.2485 0.080 Uiso 1 1 calc R . .
C14 C 0.2265(6) -0.0641(10) -0.1542(6) 0.058(3) Uani 1 1 d . . .
H14 H 0.2540 -0.1004 -0.1776 0.069 Uiso 1 1 calc R . .
C15 C 0.2491(5) -0.0334(9) -0.0751(5) 0.040(2) Uani 1 1 d . . .
C16 C 0.3154(5) -0.0514(10) -0.0274(6) 0.048(2) Uani 1 1 d . . .
C17 C 0.3631(6) -0.0914(12) -0.0575(7) 0.063(3) Uani 1 1 d . . .
H17 H 0.3529 -0.1094 -0.1097 0.076 Uiso 1 1 calc R . .
C18 C 0.4249(6) -0.1035(14) -0.0089(8) 0.078(4) Uani 1 1 d . . .
H18 H 0.4576 -0.1233 -0.0287 0.093 Uiso 1 1 calc R . .
C19 C 0.4386(5) -0.0865(13) 0.0685(7) 0.070(4) Uani 1 1 d . . .
H19 H 0.4800 -0.0999 0.1023 0.084 Uiso 1 1 calc R . .
C20 C 0.3897(4) -0.0490(10) 0.0957(6) 0.048(2) Uani 1 1 d . . .
H20 H 0.3992 -0.0347 0.1482 0.058 Uiso 1 1 calc R . .
C21 C 0.1110(4) -0.1124(9) 0.1144(5) 0.034(2) Uani 1 1 d . . .
C22 C 0.1116(4) -0.0984(9) 0.1918(5) 0.040(2) Uani 1 1 d . . .
C23 C 0.0692(5) -0.1725(12) 0.2162(6) 0.062(3) Uani 1 1 d . . .
H23 H 0.0695 -0.1628 0.2667 0.074 Uiso 1 1 calc R . .
C24 C 0.0273(5) -0.2586(13) 0.1699(7) 0.073(4) Uani 1 1 d . . .
H24 H -0.0007 -0.3050 0.1883 0.088 Uiso 1 1 calc R . .
C25 C 0.0272(5) -0.2762(11) 0.0946(6) 0.057(3) Uani 1 1 d . . .
H25 H -0.0010 -0.3354 0.0628 0.068 Uiso 1 1 calc R . .
C26 C 0.0682(4) -0.2071(9) 0.0664(5) 0.039(2) Uani 1 1 d . . .
C27 C 0.1534(4) -0.0072(11) 0.2451(5) 0.045(2) Uani 1 1 d . . .
H27 H 0.1766 0.0410 0.2166 0.054 Uiso 1 1 calc R . .
C28 C 0.2040(5) -0.0714(11) 0.3149(5) 0.053(3) Uani 1 1 d . . .
H28A H 0.2298 -0.0060 0.3477 0.080 Uiso 1 1 calc R . .
H28B H 0.2310 -0.1269 0.2969 0.080 Uiso 1 1 calc R . .
H28C H 0.1827 -0.1212 0.3434 0.080 Uiso 1 1 calc R . .
C29 C 0.1142(5) 0.0927(10) 0.2756(5) 0.049(3) Uani 1 1 d . . .
H29A H 0.1432 0.1515 0.3104 0.074 Uiso 1 1 calc R . .
H29B H 0.0896 0.0480 0.3021 0.074 Uiso 1 1 calc R . .
H29C H 0.0859 0.1398 0.2329 0.074 Uiso 1 1 calc R . .
C30 C 0.0652(4) -0.2256(10) -0.0170(6) 0.048(3) Uani 1 1 d . . .
H30 H 0.1082 -0.2087 -0.0196 0.058 Uiso 1 1 calc R . .
C31 C 0.0195(5) -0.1288(12) -0.0697(6) 0.066(3) Uani 1 1 d . . .
H31A H 0.0187 -0.1417 -0.1217 0.099 Uiso 1 1 calc R . .
H31B H 0.0338 -0.0428 -0.0535 0.099 Uiso 1 1 calc R . .
H31C H -0.0228 -0.1410 -0.0669 0.099 Uiso 1 1 calc R . .
C32 C 0.0459(5) -0.3646(12) -0.0478(7) 0.074(4) Uani 1 1 d . . .
H32A H 0.0454 -0.3704 -0.1001 0.112 Uiso 1 1 calc R . .
H32B H 0.0040 -0.3841 -0.0456 0.112 Uiso 1 1 calc R . .
H32C H 0.0763 -0.4251 -0.0166 0.112 Uiso 1 1 calc R . .
C33 C 0.3470(4) -0.1629(8) 0.2319(5) 0.0311(19) Uani 1 1 d . . .
C34 C 0.4030(4) -0.1608(10) 0.2979(5) 0.039(2) Uani 1 1 d . . .
C35 C 0.4417(4) -0.2697(11) 0.3170(5) 0.045(2) Uani 1 1 d . . .
H35 H 0.4790 -0.2667 0.3594 0.054 Uiso 1 1 calc R . .
C36 C 0.4264(5) -0.3821(11) 0.2747(6) 0.057(3) Uani 1 1 d . . .
H36 H 0.4528 -0.4542 0.2886 0.068 Uiso 1 1 calc R . .
C37 C 0.3713(5) -0.3856(10) 0.2116(6) 0.051(3) Uani 1 1 d . . .
H37 H 0.3605 -0.4616 0.1834 0.062 Uiso 1 1 calc R . .
C38 C 0.3314(4) -0.2790(9) 0.1888(5) 0.034(2) Uani 1 1 d . . .
C39 C 0.4221(4) -0.0408(10) 0.3473(5) 0.048(2) Uani 1 1 d . . .
H39 H 0.4038 0.0328 0.3139 0.057 Uiso 1 1 calc R . .
C40 C 0.4942(6) -0.0175(14) 0.3805(8) 0.087(5) Uani 1 1 d . . .
H40A H 0.5122 -0.0166 0.3395 0.131 Uiso 1 1 calc R . .
H40B H 0.5137 -0.0851 0.4162 0.131 Uiso 1 1 calc R . .
H40C H 0.5020 0.0640 0.4068 0.131 Uiso 1 1 calc R . .
C41 C 0.3932(6) -0.0399(15) 0.4109(8) 0.093(5) Uani 1 1 d . . .
H41A H 0.4060 0.0372 0.4409 0.139 Uiso 1 1 calc R . .
H41B H 0.4079 -0.1139 0.4432 0.139 Uiso 1 1 calc R . .
H41C H 0.3473 -0.0423 0.3890 0.139 Uiso 1 1 calc R . .
C42 C 0.2727(4) -0.2916(9) 0.1184(5) 0.039(2) Uani 1 1 d . . .
H42 H 0.2568 -0.2044 0.1022 0.047 Uiso 1 1 calc R . .
C43 C 0.2854(5) -0.3576(10) 0.0496(5) 0.056(3) Uani 1 1 d . . .
H43A H 0.2461 -0.3617 0.0068 0.084 Uiso 1 1 calc R . .
H43B H 0.3013 -0.4433 0.0639 0.084 Uiso 1 1 calc R . .
H43C H 0.3166 -0.3088 0.0351 0.084 Uiso 1 1 calc R . .
C44 C 0.2199(4) -0.3640(10) 0.1381(6) 0.050(3) Uani 1 1 d . . .
H44A H 0.1825 -0.3701 0.0930 0.076 Uiso 1 1 calc R . .
H44B H 0.2092 -0.3184 0.1778 0.076 Uiso 1 1 calc R . .
H44C H 0.2346 -0.4491 0.1560 0.076 Uiso 1 1 calc R . .

loop_
_atom_site_aniso_label
_atom_site_aniso_U_11
_atom_site_aniso_U_22
_atom_site_aniso_U_33
_atom_site_aniso_U_23
_atom_site_aniso_U_13
_atom_site_aniso_U_12
Lu1 0.0370(2) 0.02111(19) 0.02508(19) -0.00188(18) 0.01125(13) -0.00381(18)
N1 0.054(5) 0.036(5) 0.030(4) 0.002(3) 0.012(3) -0.007(4)
N2 0.064(5) 0.024(4) 0.035(4) -0.002(3) 0.024(4) -0.001(4)
N3 0.043(4) 0.038(5) 0.027(4) 0.001(4) 0.007(3) -0.003(4)
N4 0.045(4) 0.029(4) 0.029(4) -0.012(3) 0.013(3) 0.009(3)
C1 0.045(5) 0.020(5) 0.036(5) -0.002(4) 0.018(4) -0.001(4)
C2 0.027(4) 0.021(5) 0.062(6) -0.009(4) 0.020(4) 0.000(3)
C3 0.064(6) 0.020(5) 0.036(5) 0.002(4) 0.006(5) 0.002(4)
C4 0.059(6) 0.018(5) 0.048(6) -0.003(4) 0.021(5) -0.007(4)
C5 0.040(5) 0.016(5) 0.064(7) -0.003(4) 0.012(4) -0.008(4)
C6 0.075(7) 0.041(6) 0.034(5) -0.016(5) 0.023(5) -0.003(5)
C7 0.047(6) 0.034(6) 0.084(8) 0.000(6) 0.023(5) -0.001(5)
C8 0.107(9) 0.038(7) 0.051(7) 0.021(6) 0.004(6) -0.005(6)
C9 0.111(9) 0.038(7) 0.063(7) -0.006(6) 0.054(7) -0.021(6)
C10 0.040(6) 0.041(7) 0.114(11) -0.001(7) 0.017(6) -0.006(5)
C11 0.062(6) 0.045(6) 0.037(5) -0.004(5) 0.019(5) -0.015(5)
C12 0.070(7) 0.055(8) 0.045(6) 0.012(6) 0.011(5) -0.020(6)
C13 0.086(8) 0.079(10) 0.034(6) -0.008(6) 0.019(6) -0.016(7)
C14 0.089(8) 0.050(7) 0.041(6) -0.010(5) 0.031(6) -0.016(6)
C15 0.067(6) 0.034(6) 0.030(4) -0.004(4) 0.028(4) -0.013(5)
C16 0.064(6) 0.035(6) 0.057(6) -0.012(5) 0.035(5) -0.009(5)
C17 0.081(8) 0.065(8) 0.057(7) -0.025(6) 0.041(6) -0.010(6)
C18 0.062(8) 0.094(11) 0.096(10) -0.031(9) 0.054(7) -0.007(7)
C19 0.055(7) 0.088(10) 0.071(8) -0.029(7) 0.027(6) -0.008(6)
C20 0.048(5) 0.039(6) 0.060(7) -0.009(5) 0.022(5) -0.012(5)
C21 0.045(5) 0.032(5) 0.033(5) 0.000(4) 0.021(4) -0.003(4)
C22 0.046(5) 0.038(6) 0.041(5) 0.009(4) 0.022(4) 0.003(4)
C23 0.073(7) 0.075(9) 0.043(6) 0.000(6) 0.027(5) -0.022(6)
C24 0.072(8) 0.086(10) 0.077(9) 0.011(8) 0.044(7) -0.023(7)
C25 0.056(6) 0.055(7) 0.059(7) -0.006(6) 0.017(5) -0.026(5)
C26 0.040(5) 0.037(6) 0.043(5) 0.003(5) 0.016(4) -0.005(4)
C27 0.049(5) 0.063(7) 0.026(5) 0.015(5) 0.016(4) 0.015(5)
C28 0.058(6) 0.067(8) 0.032(5) 0.002(5) 0.012(4) 0.012(5)
C29 0.062(6) 0.058(7) 0.030(5) -0.007(5) 0.019(4) 0.010(5)
C30 0.047(5) 0.048(7) 0.050(6) -0.011(5) 0.016(5) -0.009(5)
C31 0.058(6) 0.079(9) 0.048(6) -0.008(7) 0.000(5) -0.011(6)
C32 0.074(8) 0.064(9) 0.072(8) -0.038(7) 0.005(6) -0.012(7)
C33 0.041(4) 0.029(5) 0.028(4) 0.000(4) 0.017(4) 0.004(4)
C34 0.041(5) 0.055(7) 0.025(4) -0.001(4) 0.016(4) 0.001(5)
C35 0.042(5) 0.056(7) 0.035(5) 0.004(5) 0.009(4) 0.008(5)
C36 0.069(7) 0.041(7) 0.063(7) 0.013(6) 0.025(6) 0.022(5)
C37 0.077(7) 0.029(6) 0.044(6) -0.007(5) 0.014(5) 0.013(5)
C38 0.046(5) 0.028(5) 0.032(5) 0.006(4) 0.017(4) 0.004(4)
C39 0.051(5) 0.049(7) 0.034(5) -0.003(5) 0.002(4) 0.006(5)
C40 0.085(9) 0.102(12) 0.079(10) -0.045(9) 0.034(7) -0.038(8)
C41 0.090(9) 0.122(14) 0.079(9) -0.057(9) 0.043(8) -0.004(9)
C42 0.062(5) 0.026(5) 0.023(4) 0.005(4) 0.005(4) -0.004(4)
C43 0.097(8) 0.041(6) 0.023(5) -0.010(5) 0.010(5) -0.006(6)
C44 0.053(6) 0.045(7) 0.048(6) 0.002(5) 0.009(5) 0.002(5)

loop_
_geom_bond_atom_site_label_1
_geom_bond_atom_site_label_2
_geom_bond_distance
_geom_bond_site_symmetry_2
_geom_bond_publ_flag
Lu1 N3 2.208(7) . ?
Lu1 N4 2.209(7) . ?
Lu1 N2 2.472(7) . ?
Lu1 N1 2.500(7) . ?
Lu1 C2 2.611(8) . ?
Lu1 C1 2.615(9) . ?
Lu1 C3 2.618(9) . ?
Lu1 C4 2.640(9) . ?
Lu1 C5 2.655(9) . ?
N1 C11 1.332(12) . ?
N1 C15 1.360(12) . ?
N2 C16 1.345(12) . ?
N2 C20 1.349(12) . ?
N3 C21 1.394(11) . ?
N4 C33 1.400(10) . ?
C1 C2 1.392(12) . ?
C1 C5 1.425(12) . ?
C1 C6 1.527(11) . ?
C2 C3 1.388(13) . ?
C2 C7 1.492(12) . ?
C3 C4 1.430(13) . ?
C3 C8 1.526(13) . ?
C4 C5 1.350(13) . ?
C4 C9 1.521(13) . ?
C5 C10 1.517(12) . ?
C11 C12 1.391(14) . ?
C12 C13 1.383(17) . ?
C13 C14 1.378(16) . ?
C14 C15 1.408(14) . ?
C15 C16 1.450(14) . ?
C16 C17 1.401(14) . ?
C17 C18 1.369(16) . ?
C18 C19 1.365(17) . ?
C19 C20 1.385(14) . ?
C21 C22 1.424(12) . ?
C21 C26 1.445(12) . ?
C22 C23 1.392(13) . ?
C22 C27 1.453(14) . ?
C23 C24 1.364(16) . ?
C24 C25 1.394(15) . ?
C25 C26 1.382(12) . ?
C26 C30 1.523(13) . ?
C27 C28 1.548(12) . ?
C27 C29 1.565(13) . ?
C30 C31 1.523(15) . ?
C30 C32 1.556(15) . ?
C33 C38 1.420(12) . ?
C33 C34 1.420(11) . ?
C34 C35 1.388(13) . ?
C34 C39 1.516(13) . ?
C35 C36 1.380(15) . ?
C36 C37 1.377(14) . ?
C37 C38 1.389(12) . ?
C38 C42 1.506(12) . ?
C39 C41 1.501(15) . ?
C39 C40 1.525(14) . ?
C42 C44 1.526(13) . ?
C42 C43 1.542(12) . ?
